data_2209653
loop_
_publ_author_name
'Butcher, Ray J. '
'Muratore, Nicole'
'Purdy, Andrew P.'

_publ_section_title
;
 <i>mer</i>-Bis(diethylenetriamine)zinc(II) dichloride
;
_journal_coeditor_code SJ2062
_journal_issue 7
_journal_name_full 'Acta Crystallographica Section E'
_journal_page_first m1562
_journal_page_last m1564
_journal_paper_doi 10.1107/S1600536806019581
_journal_volume 62
_journal_year 2006
_chemical_formula_iupac '[Zn (C4 H13 N3)2] Cl2'
_chemical_formula_moiety 'C8 H26 N6 Zn 2+, 2Cl -'
_chemical_formula_sum 'C8 H26 Cl2 N6 Zn'
_chemical_formula_weight 342.62
_chemical_name_systematic
;
mer-Bis(diethylenetriamine)zinc(II) dichloride
;
_space_group_IT_number 14
_symmetry_cell_setting monoclinic
_symmetry_space_group_name_Hall '-P 2ybc'
_symmetry_space_group_name_H-M 'P 1 21/c 1'
_atom_sites_solution_hydrogens geom
_atom_sites_solution_primary direct
_atom_sites_solution_secondary difmap
_audit_creation_method SHELXL-97
_cell_angle_alpha 90.00
_cell_angle_beta 93.2180(10)
_cell_angle_gamma 90.00
_cell_formula_units_Z 4
_cell_length_a 11.2492(9)
_cell_length_b 10.8810(9)
_cell_length_c 12.4813(10)
_cell_measurement_reflns_used 9578
_cell_measurement_temperature 93(2)
_cell_measurement_theta_max 28.28
_cell_measurement_theta_min 2.37
_cell_volume 1525.3(2)
_computing_cell_refinement 'SAINT-Plus (Bruker, 1999)'
_computing_data_collection 'SMART (Bruker, 1998)'
_computing_data_reduction SAINT-Plus
_computing_molecular_graphics 'SHELXTL (Bruker, 1999)'
_computing_publication_material SHELXTL
_computing_structure_refinement 'SHELXL97 (Sheldrick, 1997)'
_computing_structure_solution 'SHELXS97 (Sheldrick, 1990)'
_diffrn_ambient_temperature 93(2)
_diffrn_measured_fraction_theta_full 0.975
_diffrn_measured_fraction_theta_max 0.975
_diffrn_measurement_device_type 'Bruker SMART 1K CCD area-detector'
_diffrn_measurement_method '\f and \w'
_diffrn_radiation_monochromator graphite
_diffrn_radiation_source 'fine-focus sealed tube'
_diffrn_radiation_type MoK\a
_diffrn_radiation_wavelength 0.71073
_diffrn_reflns_av_R_equivalents 0.0234
_diffrn_reflns_av_sigmaI/netI 0.0237
_diffrn_reflns_limit_h_max 13
_diffrn_reflns_limit_h_min -14
_diffrn_reflns_limit_k_max 14
_diffrn_reflns_limit_k_min -14
_diffrn_reflns_limit_l_max 16
_diffrn_reflns_limit_l_min -16
_diffrn_reflns_number 11570
_diffrn_reflns_theta_full 28.32
_diffrn_reflns_theta_max 28.32
_diffrn_reflns_theta_min 1.81
_diffrn_standards_decay_% 0
_diffrn_standards_number 0
_exptl_absorpt_coefficient_mu 1.952
_exptl_absorpt_correction_T_max 1.000
_exptl_absorpt_correction_T_min 0.746
_exptl_absorpt_correction_type multi-scan
_exptl_absorpt_process_details '(SADABS; Sheldrick, 1996)'
_exptl_crystal_colour colorless
_exptl_crystal_density_diffrn 1.492
_exptl_crystal_density_method 'not measured'
_exptl_crystal_description irregular
_exptl_crystal_F_000 720
_exptl_crystal_size_max 0.68
_exptl_crystal_size_mid 0.55
_exptl_crystal_size_min 0.35
_refine_diff_density_max 0.447
_refine_diff_density_min -0.340
_refine_ls_extinction_coef 0.0022(5)
_refine_ls_extinction_expression Fc^*^=kFc[1+0.001xFc^2^\l^3^/sin(2\q)]^-1/4^
_refine_ls_extinction_method SHELXL97
_refine_ls_goodness_of_fit_ref 1.048
_refine_ls_hydrogen_treatment constr
_refine_ls_matrix_type full
_refine_ls_number_parameters 155
_refine_ls_number_reflns 3697
_refine_ls_number_restraints 0
_refine_ls_restrained_S_all 1.048
_refine_ls_R_factor_all 0.0254
_refine_ls_R_factor_gt 0.0223
_refine_ls_shift/su_max 0.001
_refine_ls_shift/su_mean 0.000
_refine_ls_structure_factor_coef Fsqd
_refine_ls_weighting_details 'calc w=1/[\s^2^(Fo^2^)+(0.0265P)^2^+0.7330P] where P=(Fo^2^+2Fc^2^)/3'
_refine_ls_weighting_scheme calc
_refine_ls_wR_factor_gt 0.0558
_refine_ls_wR_factor_ref 0.0570
_reflns_number_gt 3416
_reflns_number_total 3697
_reflns_threshold_expression I>2\s(I)
_cod_data_source_file sj2062.cif
_cod_data_source_block I
_cod_original_sg_symbol_H-M 'P 21/c'
_cod_database_code 2209653
_cod_database_fobs_code 2209653

loop_
_symmetry_equiv_pos_as_xyz
'x, y, z'
'-x, y+1/2, -z+1/2'
'-x, -y, -z'
'x, -y-1/2, z-1/2'

loop_
_atom_site_type_symbol
_atom_site_label
_atom_site_fract_x
_atom_site_fract_y
_atom_site_fract_z
_atom_site_U_iso_or_equiv
_atom_site_adp_type
_atom_site_calc_flag
_atom_site_refinement_flags
_atom_site_occupancy
Zn Zn 0.778844(13) 0.037886(14) 0.203807(12) 0.01141(6) Uani d . 1
Cl Cl1 0.42930(3) 0.18088(4) 0.30621(3) 0.02493(10) Uani d . 1
Cl Cl2 0.93845(3) 0.21497(3) -0.06434(3) 0.01518(8) Uani d . 1
N N1A 0.78129(10) -0.13748(11) 0.10922(10) 0.0165(2) Uani d . 1
H H1AC 0.8563 -0.1715 0.1138 0.020 Uiso calc R 1
H H1AD 0.7286 -0.1932 0.1353 0.020 Uiso calc R 1
N N2A 0.70711(10) 0.10296(11) 0.05244(9) 0.0135(2) Uani d . 1
H H2AC 0.7697 0.1326 0.0143 0.016 Uiso calc R 1
N N3A 0.72170(11) 0.22729(11) 0.24755(10) 0.0153(2) Uani d . 1
H H3AC 0.6579 0.2232 0.2905 0.018 Uiso calc R 1
H H3AD 0.7830 0.2673 0.2849 0.018 Uiso calc R 1
N N1B 0.63017(11) -0.03666(11) 0.29001(10) 0.0159(2) Uani d . 1
H H1BC 0.5658 0.0155 0.2834 0.019 Uiso calc R 1
H H1BD 0.6077 -0.1120 0.2622 0.019 Uiso calc R 1
N N2B 0.87277(10) -0.00320(11) 0.35494(10) 0.0141(2) Uani d . 1
H H2BC 0.8781 0.0686 0.3954 0.017 Uiso calc R 1
N N3B 0.96943(10) 0.06246(12) 0.16330(10) 0.0146(2) Uani d . 1
H H3BC 0.9886 0.0049 0.1131 0.018 Uiso calc R 1
H H3BD 0.9794 0.1392 0.1342 0.018 Uiso calc R 1
C C1A 0.74635(13) -0.10590(15) -0.00322(12) 0.0199(3) Uani d . 1
H H1AA 0.7120 -0.1790 -0.0407 0.024 Uiso calc R 1
H H1AB 0.8173 -0.0796 -0.0407 0.024 Uiso calc R 1
C C2A 0.65545(13) -0.00307(15) -0.00582(12) 0.0183(3) Uani d . 1
H H2AA 0.6335 0.0201 -0.0810 0.022 Uiso calc R 1
H H2AB 0.5826 -0.0307 0.0281 0.022 Uiso calc R 1
C C3A 0.62504(12) 0.20590(14) 0.06961(11) 0.0159(3) Uani d . 1
H H3AA 0.5510 0.1751 0.0994 0.019 Uiso calc R 1
H H3AB 0.6040 0.2478 0.0007 0.019 Uiso calc R 1
C C4A 0.68786(13) 0.29470(13) 0.14778(12) 0.0170(3) Uani d . 1
H H4AA 0.7597 0.3286 0.1163 0.020 Uiso calc R 1
H H4AB 0.6342 0.3638 0.1634 0.020 Uiso calc R 1
C C1B 0.67136(14) -0.04912(14) 0.40408(12) 0.0194(3) Uani d . 1
H H1BA 0.6210 -0.1094 0.4399 0.023 Uiso calc R 1
H H1BB 0.6647 0.0309 0.4409 0.023 Uiso calc R 1
C C2B 0.80023(13) -0.09189(15) 0.41111(12) 0.0193(3) Uani d . 1
H H2BA 0.8294 -0.0981 0.4872 0.023 Uiso calc R 1
H H2BB 0.8063 -0.1741 0.3778 0.023 Uiso calc R 1
C C3B 0.99408(13) -0.04377(14) 0.33476(12) 0.0171(3) Uani d . 1
H H3BA 0.9917 -0.1262 0.3010 0.021 Uiso calc R 1
H H3BB 1.0426 -0.0491 0.4033 0.021 Uiso calc R 1
C C4B 1.04902(12) 0.04858(14) 0.26054(12) 0.0158(3) Uani d . 1
H H4BA 1.0594 0.1288 0.2973 0.019 Uiso calc R 1
H H4BB 1.1282 0.0193 0.2408 0.019 Uiso calc R 1

loop_
_atom_site_aniso_label
_atom_site_aniso_U_11
_atom_site_aniso_U_22
_atom_site_aniso_U_33
_atom_site_aniso_U_12
_atom_site_aniso_U_13
_atom_site_aniso_U_23
Zn 0.00992(9) 0.01047(10) 0.01377(9) 0.00038(5) 0.00000(6) 0.00091(6)
Cl1 0.02301(19) 0.02110(19) 0.0316(2) 0.01042(15) 0.00986(15) 0.00538(15)
Cl2 0.01264(16) 0.01602(17) 0.01697(16) 0.00206(12) 0.00182(11) 0.00329(12)
N1A 0.0110(5) 0.0134(6) 0.0255(6) 0.0001(4) 0.0036(5) -0.0013(5)
N2A 0.0099(5) 0.0144(6) 0.0162(6) 0.0006(4) 0.0006(4) 0.0002(5)
N3A 0.0149(6) 0.0137(6) 0.0169(6) 0.0008(4) -0.0021(4) -0.0009(5)
N1B 0.0131(6) 0.0132(6) 0.0216(6) 0.0010(4) 0.0028(5) 0.0002(5)
N2B 0.0135(6) 0.0127(6) 0.0162(6) 0.0001(4) 0.0011(4) 0.0014(5)
N3B 0.0130(6) 0.0146(6) 0.0161(6) 0.0009(4) -0.0007(4) 0.0024(5)
C1A 0.0160(7) 0.0205(7) 0.0232(7) 0.0019(6) 0.0011(6) -0.0085(6)
C2A 0.0131(7) 0.0218(8) 0.0196(7) 0.0006(6) -0.0035(5) -0.0053(6)
C3A 0.0137(6) 0.0158(7) 0.0181(7) 0.0031(5) -0.0017(5) 0.0017(5)
C4A 0.0172(7) 0.0116(6) 0.0219(7) 0.0014(5) -0.0006(5) 0.0026(5)
C1B 0.0203(7) 0.0177(7) 0.0206(7) -0.0006(6) 0.0065(6) 0.0029(6)
C2B 0.0210(7) 0.0182(7) 0.0186(7) -0.0014(6) 0.0014(6) 0.0065(6)
C3B 0.0146(7) 0.0187(7) 0.0179(7) 0.0043(5) -0.0017(5) 0.0028(5)
C4B 0.0111(6) 0.0189(7) 0.0171(7) 0.0004(5) -0.0020(5) -0.0006(5)

loop_
_atom_type_symbol
_atom_type_description
_atom_type_scat_dispersion_real
_atom_type_scat_dispersion_imag
_atom_type_scat_source
C C 0.0033 0.0016 'International Tables Vol C Tables 4.2.6.8 and 6.1.1.4'
H H 0.0000 0.0000 'International Tables Vol C Tables 4.2.6.8 and 6.1.1.4'
N N 0.0061 0.0033 'International Tables Vol C Tables 4.2.6.8 and 6.1.1.4'
Cl Cl 0.1484 0.1585 'International Tables Vol C Tables 4.2.6.8 and 6.1.1.4'
Zn Zn 0.2839 1.4301 'International Tables Vol C Tables 4.2.6.8 and 6.1.1.4'

loop_
_geom_angle_atom_site_label_1
_geom_angle_atom_site_label_2
_geom_angle_atom_site_label_3
_geom_angle
_geom_angle_publ_flag
N2A Zn N2B 170.36(5) y
N2A Zn N1B 107.23(5) y
N2B Zn N1B 81.02(5) y
N2A Zn N3A 79.09(4) y
N2B Zn N3A 96.37(5) y
N1B Zn N3A 89.05(4) y
N2A Zn N1A 80.30(5) y
N2B Zn N1A 105.30(5) y
N1B Zn N1A 88.62(4) y
N3A Zn N1A 157.55(5) y
N2A Zn N3B 94.56(4) y
N2B Zn N3B 78.15(4) y
N1B Zn N3B 156.61(5) y
N3A Zn N3B 103.67(5) y
N1A Zn N3B 86.72(4) y
C1A N1A Zn 106.95(9) ?
C1A N1A H1AC 110.3 ?
Zn N1A H1AC 110.3 ?
C1A N1A H1AD 110.3 ?
Zn N1A H1AD 110.3 ?
H1AC N1A H1AD 108.6 ?
C2A N2A C3A 115.83(11) ?
C2A N2A Zn 107.32(9) ?
C3A N2A Zn 109.40(8) ?
C2A N2A H2AC 108.0 ?
C3A N2A H2AC 108.0 ?
Zn N2A H2AC 108.0 ?
C4A N3A Zn 108.42(9) ?
C4A N3A H3AC 110.0 ?
Zn N3A H3AC 110.0 ?
C4A N3A H3AD 110.0 ?
Zn N3A H3AD 110.0 ?
H3AC N3A H3AD 108.4 ?
C1B N1B Zn 107.45(9) ?
C1B N1B H1BC 110.2 ?
Zn N1B H1BC 110.2 ?
C1B N1B H1BD 110.2 ?
Zn N1B H1BD 110.2 ?
H1BC N1B H1BD 108.5 ?
C2B N2B C3B 115.53(12) ?
C2B N2B Zn 107.21(9) ?
C3B N2B Zn 109.05(9) ?
C2B N2B H2BC 108.3 ?
C3B N2B H2BC 108.3 ?
Zn N2B H2BC 108.3 ?
C4B N3B Zn 110.21(8) ?
C4B N3B H3BC 109.6 ?
Zn N3B H3BC 109.6 ?
C4B N3B H3BD 109.6 ?
Zn N3B H3BD 109.6 ?
H3BC N3B H3BD 108.1 ?
N1A C1A C2A 109.61(12) ?
N1A C1A H1AA 109.7 ?
C2A C1A H1AA 109.7 ?
N1A C1A H1AB 109.7 ?
C2A C1A H1AB 109.7 ?
H1AA C1A H1AB 108.2 ?
N2A C2A C1A 108.80(12) ?
N2A C2A H2AA 109.9 ?
C1A C2A H2AA 109.9 ?
N2A C2A H2AB 109.9 ?
C1A C2A H2AB 109.9 ?
H2AA C2A H2AB 108.3 ?
N2A C3A C4A 107.70(11) ?
N2A C3A H3AA 110.2 ?
C4A C3A H3AA 110.2 ?
N2A C3A H3AB 110.2 ?
C4A C3A H3AB 110.2 ?
H3AA C3A H3AB 108.5 ?
N3A C4A C3A 108.32(11) ?
N3A C4A H4AA 110.0 ?
C3A C4A H4AA 110.0 ?
N3A C4A H4AB 110.0 ?
C3A C4A H4AB 110.0 ?
H4AA C4A H4AB 108.4 ?
N1B C1B C2B 109.27(12) ?
N1B C1B H1BA 109.8 ?
C2B C1B H1BA 109.8 ?
N1B C1B H1BB 109.8 ?
C2B C1B H1BB 109.8 ?
H1BA C1B H1BB 108.3 ?
N2B C2B C1B 108.97(12) ?
N2B C2B H2BA 109.9 ?
C1B C2B H2BA 109.9 ?
N2B C2B H2BB 109.9 ?
C1B C2B H2BB 109.9 ?
H2BA C2B H2BB 108.3 ?
N2B C3B C4B 108.59(11) ?
N2B C3B H3BA 110.0 ?
C4B C3B H3BA 110.0 ?
N2B C3B H3BB 110.0 ?
C4B C3B H3BB 110.0 ?
H3BA C3B H3BB 108.4 ?
N3B C4B C3B 108.67(12) ?
N3B C4B H4BA 110.0 ?
C3B C4B H4BA 110.0 ?
N3B C4B H4BB 110.0 ?
C3B C4B H4BB 110.0 ?
H4BA C4B H4BB 108.3 ?

loop_
_geom_bond_atom_site_label_1
_geom_bond_atom_site_label_2
_geom_bond_distance
_geom_bond_publ_flag
Zn N2A 2.1332(12) y
Zn N2B 2.1566(12) y
Zn N1B 2.1943(12) y
Zn N3A 2.2356(12) y
Zn N1A 2.2448(12) y
Zn N3B 2.2462(12) y
N1A C1A 1.477(2) y
N1A H1AC 0.9200 ?
N1A H1AD 0.9200 ?
N2A C2A 1.4663(19) y
N2A C3A 1.4749(18) y
N2A H2AC 0.9300 ?
N3A C4A 1.4766(18) y
N3A H3AC 0.9200 ?
N3A H3AD 0.9200 ?
N1B C1B 1.478(2) y
N1B H1BC 0.9200 ?
N1B H1BD 0.9200 ?
N2B C2B 1.4673(18) y
N2B C3B 1.4694(18) y
N2B H2BC 0.9300 ?
N3B C4B 1.4749(18) y
N3B H3BC 0.9200 ?
N3B H3BD 0.9200 ?
C1A C2A 1.515(2) ?
C1A H1AA 0.9900 ?
C1A H1AB 0.9900 ?
C2A H2AA 0.9900 ?
C2A H2AB 0.9900 ?
C3A C4A 1.519(2) ?
C3A H3AA 0.9900 ?
C3A H3AB 0.9900 ?
C4A H4AA 0.9900 ?
C4A H4AB 0.9900 ?
C1B C2B 1.520(2) ?
C1B H1BA 0.9900 ?
C1B H1BB 0.9900 ?
C2B H2BA 0.9900 ?
C2B H2BB 0.9900 ?
C3B C4B 1.521(2) ?
C3B H3BA 0.9900 ?
C3B H3BB 0.9900 ?
C4B H4BA 0.9900 ?
C4B H4BB 0.9900 ?

loop_
_geom_hbond_atom_site_label_D
_geom_hbond_atom_site_label_H
_geom_hbond_atom_site_label_A
_geom_hbond_site_symmetry_A
_geom_hbond_distance_DH
_geom_hbond_distance_HA
_geom_hbond_distance_DA
_geom_hbond_angle_DHA
N1A H1AC Cl2 3_755 0.92 2.47 3.3410(12) 158.2
N1A H1AD Cl1 2_645 0.92 2.39 3.3035(12) 172.1
N2A H2AC Cl2 . 0.93 2.36 3.2876(12) 173.7
N3A H3AC Cl1 . 0.92 2.63 3.4468(13) 148.1
N3A H3AD Cl2 4_566 0.92 2.50 3.3480(13) 152.8
N1B H1BC Cl1 . 0.92 2.39 3.2865(13) 163.8
N1B H1BD Cl1 2_645 0.92 2.44 3.3535(13) 173.6
N2B H2BC Cl2 4_566 0.93 2.49 3.3635(13) 155.6
N3B H3BC Cl2 3_755 0.92 2.61 3.4432(13) 150.6
N3B H3BD Cl2 . 0.92 2.63 3.2919(13) 129.6

loop_
_geom_torsion_atom_site_label_1
_geom_torsion_atom_site_label_2
_geom_torsion_atom_site_label_3
_geom_torsion_atom_site_label_4
_geom_torsion
N2A Zn N1A C1A 6.31(9)
N2B Zn N1A C1A -165.65(8)
N1B Zn N1A C1A 114.04(9)
N3A Zn N1A C1A 29.88(16)
N3B Zn N1A C1A -88.89(9)
N2B Zn N2A C2A 149.8(2)
N1B Zn N2A C2A -62.03(9)
N3A Zn N2A C2A -147.59(9)
N1A Zn N2A C2A 23.46(8)
N3B Zn N2A C2A 109.34(9)
N2B Zn N2A C3A -83.8(3)
N1B Zn N2A C3A 64.39(10)
N3A Zn N2A C3A -21.17(9)
N1A Zn N2A C3A 149.88(9)
N3B Zn N2A C3A -124.24(9)
N2A Zn N3A C4A -9.54(9)
N2B Zn N3A C4A 161.86(9)
N1B Zn N3A C4A -117.28(9)
N1A Zn N3A C4A -33.21(16)
N3B Zn N3A C4A 82.55(9)
N2A Zn N1B C1B -164.25(9)
N2B Zn N1B C1B 10.61(9)
N3A Zn N1B C1B -85.99(9)
N1A Zn N1B C1B 116.34(9)
N3B Zn N1B C1B 37.88(16)
N2A Zn N2B C2B 168.6(2)
N1B Zn N2B C2B 19.23(9)
N3A Zn N2B C2B 107.25(9)
N1A Zn N2B C2B -66.84(10)
N3B Zn N2B C2B -150.06(10)
N2A Zn N2B C3B -65.7(3)
N1B Zn N2B C3B 144.99(10)
N3A Zn N2B C3B -126.99(9)
N1A Zn N2B C3B 58.92(10)
N3B Zn N2B C3B -24.30(9)
N2A Zn N3B C4B 168.69(9)
N2B Zn N3B C4B -4.93(9)
N1B Zn N3B C4B -32.47(17)
N3A Zn N3B C4B 88.83(10)
N1A Zn N3B C4B -111.32(10)
Zn N1A C1A C2A -34.50(13)
C3A N2A C2A C1A -172.48(12)
Zn N2A C2A C1A -49.96(13)
N1A C1A C2A N2A 57.94(16)
C2A N2A C3A C4A 169.70(12)
Zn N2A C3A C4A 48.28(12)
Zn N3A C4A C3A 37.69(12)
N2A C3A C4A N3A -57.63(14)
Zn N1B C1B C2B -38.17(13)
C3B N2B C2B C1B -167.66(12)
Zn N2B C2B C1B -45.87(13)
N1B C1B C2B N2B 57.85(16)
C2B N2B C3B C4B 170.63(12)
Zn N2B C3B C4B 49.84(13)
Zn N3B C4B C3B 32.25(13)
N2B C3B C4B N3B -54.73(15)
